data_7056431
loop_
_publ_author_name
'Yilmaz, Veysel T.'
'Icsel, Ceyda'
'Suyunova, Feruza'
'Ayg\"un, Muhittin'
'Cevatemre, Buse'
'Ulukaya, Engin'

_publ_section_title
;
 Synthesis, structures, DNA/protein binding, molecular docking, anticancer
 activity and ROS generation of Ni(II), Cu(II) and Zn(II)
 5,5-diethylbarbiturate complexes with bis(2-pyridylmethyl)amine and
 terpyridine
;
_journal_name_full 'New J. Chem.'
_journal_paper_doi 10.1039/C7NJ00887B
_journal_year 2017
_chemical_formula_moiety 'C31 H33 N7 Ni O6, H2 O'
_chemical_formula_sum 'C31 H35 N7 Ni O7'
_chemical_formula_weight 676.37
_space_group_crystal_system monoclinic
_space_group_IT_number 14
_space_group_name_Hall '-P 2yn'
_space_group_name_H-M_alt 'P 1 21/n 1'
_symmetry_space_group_name_Hall '-P 2yn'
_symmetry_space_group_name_H-M 'P 1 21/n 1'
_atom_sites_solution_hydrogens mixed
_atom_sites_solution_primary dual
_audit_creation_date 2017-02-21
_audit_creation_method
;
Olex2 1.2
(compiled 2017.01.04 svn.r3372 for OlexSys, GUI svn.r5292)
;
_audit_update_record
;
2017-02-22 deposited with the CCDC.
2017-07-12 downloaded from the CCDC.
;
_cell_angle_alpha 90
_cell_angle_beta 97.786(5)
_cell_angle_gamma 90
_cell_formula_units_Z 4
_cell_length_a 12.5914(7)
_cell_length_b 13.0083(7)
_cell_length_c 19.7972(8)
_cell_measurement_reflns_used 3694
_cell_measurement_temperature 294(2)
_cell_measurement_theta_max 27.6610
_cell_measurement_theta_min 3.4700
_cell_volume 3212.7(3)
_computing_cell_refinement 'CrysAlisPro 1.171.38.46 (Rigaku OD, 2015)'
_computing_data_collection 'CrysAlisPro 1.171.38.46 (Rigaku OD, 2015)'
_computing_data_reduction 'CrysAlisPro 1.171.38.46 (Rigaku OD, 2015)'
_computing_molecular_graphics 'Olex2 (Dolomanov et al., 2009)'
_computing_publication_material 'Olex2 (Dolomanov et al., 2009)'
_computing_structure_refinement 'ShelXL (Sheldrick, 2015)'
_computing_structure_solution 'ShelXT (Sheldrick, 2015)'
_diffrn_ambient_temperature 294(2)
_diffrn_detector 'CCD plate'
_diffrn_detector_area_resol_mean 8.0667
_diffrn_detector_type Eos
_diffrn_measured_fraction_theta_full 0.993
_diffrn_measured_fraction_theta_max 0.993
_diffrn_measurement_details
;
List of Runs (angles in degrees, time in seconds):

  # Type    Start    End  Width  t~exp~   \w     \q     \k     \f   Frames
#--------------------------------------------------------------------------
  1  \w    -53.00  46.00   1.00   22.86    --   17.28 -77.00 -60.00   99
  2  \w    -13.00  86.00   1.00   22.86    --   17.28  77.00 150.00   99
;
_diffrn_measurement_device 'four-circle diffractometer'
_diffrn_measurement_device_type 'Xcalibur, Eos'
_diffrn_measurement_method '\w scans'
_diffrn_orient_matrix_type 'CrysAlisPro convention (1999,Acta A55,543-557)'
_diffrn_orient_matrix_UB_11 -0.0518462000
_diffrn_orient_matrix_UB_12 0.0056225000
_diffrn_orient_matrix_UB_13 0.0097873000
_diffrn_orient_matrix_UB_21 0.0066554000
_diffrn_orient_matrix_UB_22 0.0541366000
_diffrn_orient_matrix_UB_23 0.0009638000
_diffrn_orient_matrix_UB_31 -0.0223996000
_diffrn_orient_matrix_UB_32 0.0031139000
_diffrn_orient_matrix_UB_33 -0.0347970000
_diffrn_radiation_monochromator graphite
_diffrn_radiation_probe x-ray
_diffrn_radiation_type MoK\a
_diffrn_radiation_wavelength 0.71073
_diffrn_reflns_av_R_equivalents 0.0282
_diffrn_reflns_av_unetI/netI 0.0527
_diffrn_reflns_Laue_measured_fraction_full 0.993
_diffrn_reflns_Laue_measured_fraction_max 0.993
_diffrn_reflns_limit_h_max 9
_diffrn_reflns_limit_h_min -15
_diffrn_reflns_limit_k_max 9
_diffrn_reflns_limit_k_min -15
_diffrn_reflns_limit_l_max 24
_diffrn_reflns_limit_l_min -21
_diffrn_reflns_number 11461
_diffrn_reflns_point_group_measured_fraction_full 0.993
_diffrn_reflns_point_group_measured_fraction_max 0.993
_diffrn_reflns_theta_full 25.680
_diffrn_reflns_theta_max 25.680
_diffrn_reflns_theta_min 3.218
_diffrn_source 'fine-focus sealed X-ray tube'
_diffrn_source_type 'Enhance (Mo) X-ray Source'
_exptl_absorpt_coefficient_mu 0.661
_exptl_absorpt_correction_T_max 0.919
_exptl_absorpt_correction_T_min 0.843
_exptl_absorpt_correction_type analytical
_exptl_absorpt_process_details
;
CrysAlisPro 1.171.38.46 (Rigaku Oxford Diffraction, 2015)
Analytical numeric absorption correction using a multifaceted crystal
            model based on expressions derived by R.C. Clark & J.S. Reid.
(Clark, R. C. & Reid, J. S. (1995). Acta Cryst. A51, 887-897)
Empirical absorption correction using spherical harmonics,
 implemented in SCALE3 ABSPACK scaling algorithm.
;
_exptl_crystal_colour green
_exptl_crystal_colour_primary green
_exptl_crystal_density_diffrn 1.398
_exptl_crystal_description prism
_exptl_crystal_F_000 1416
_exptl_crystal_size_max 0.469
_exptl_crystal_size_mid 0.191
_exptl_crystal_size_min 0.17
_refine_diff_density_max 0.292
_refine_diff_density_min -0.301
_refine_diff_density_rms 0.053
_refine_ls_extinction_method none
_refine_ls_goodness_of_fit_ref 1.010
_refine_ls_hydrogen_treatment constr
_refine_ls_matrix_type full
_refine_ls_number_parameters 422
_refine_ls_number_reflns 6051
_refine_ls_number_restraints 0
_refine_ls_restrained_S_all 1.010
_refine_ls_R_factor_all 0.0684
_refine_ls_R_factor_gt 0.0411
_refine_ls_shift/su_max 0.000
_refine_ls_shift/su_mean 0.000
_refine_ls_structure_factor_coef Fsqd
_refine_ls_weighting_details 'w=1/[\s^2^(Fo^2^)+(0.0414P)^2^+0.8343P] where P=(Fo^2^+2Fc^2^)/3'
_refine_ls_weighting_scheme calc
_refine_ls_wR_factor_gt 0.0875
_refine_ls_wR_factor_ref 0.0984
_reflns_Friedel_coverage 0.000
_reflns_number_gt 4415
_reflns_number_total 6051
_reflns_threshold_expression 'I > 2\s(I)'
_cod_data_source_file c7nj00887b2.cif
_cod_data_source_block CCDC_1511701
_cod_database_code 7056431
_shelx_shelxl_version_number 2016/6
_chemical_oxdiff_formula 'C31 H35 N7 Ni O7'
_shelx_space_group_comment
;
The symmetry employed for this shelxl refinement is uniquely defined
by the following loop, which should always be used as a source of
symmetry information in preference to the above space-group names.
They are only intended as comments.
;
_reflns_odcompleteness_completeness 99.00
_reflns_odcompleteness_iscentric 1
_reflns_odcompleteness_theta 25.63
_olex2_refinement_description
;
1. Fixed Uiso
 At 1.2 times of:
  All C(H) groups, All C(H,H) groups, All N(H) groups
 At 1.5 times of:
  All C(H,H,H) groups, All O(H,H) groups
2.a Free rotating group:
 O7W(H7WA,H7WB)
2.b Secondary CH2 refined with riding coordinates:
 C17(H17A,H17B), C19(H19A,H19B), C25(H25A,H25B), C27(H27A,H27B)
2.c Aromatic/amide H refined with riding coordinates:
 N5(H5), N7(H7), C1(H1), C2(H2), C3(H3), C4(H4), C7(H7A), C8(H8), C9(H9),
 C12(H12), C13(H13), C14(H14), C15(H15)
2.d Idealised Me refined as rotating group:
 C16(H16A,H16B,H16C), C20(H20A,H20B,H20C), C24(H24A,H24B,H24C), C28(H28A,H28B,
 H28C)
;
_olex2_submission_special_instructions 'No special instructions were received'
_oxdiff_exptl_absorpt_empirical_details
;
Empirical correction (ABSPACK) includes:
- Absorption correction using spherical harmonics
- Frame scaling
;
_oxdiff_exptl_absorpt_empirical_full_max 1.200
_oxdiff_exptl_absorpt_empirical_full_min 0.844

loop_
_space_group_symop_operation_xyz
'x, y, z'
'-x+1/2, y+1/2, -z+1/2'
'-x, -y, -z'
'x-1/2, -y-1/2, z-1/2'

loop_
_atom_site_label
_atom_site_type_symbol
_atom_site_fract_x
_atom_site_fract_y
_atom_site_fract_z
_atom_site_U_iso_or_equiv
_atom_site_adp_type
_atom_site_occupancy
_atom_site_site_symmetry_order
_atom_site_calc_flag
_atom_site_refinement_flags_posn
Ni1 Ni 0.51905(3) 0.31064(2) 0.29395(2) 0.02667(11) Uani 1 1 d .
O1 O 0.68683(14) 0.26682(15) 0.18383(9) 0.0375(4) Uani 1 1 d .
O2 O 0.46860(17) 0.2475(2) -0.01362(9) 0.0706(8) Uani 1 1 d .
O3 O 0.33413(15) 0.30888(16) 0.19448(9) 0.0448(5) Uani 1 1 d .
O4 O 0.36710(16) 0.16931(16) 0.33734(10) 0.0482(5) Uani 1 1 d .
O5 O 0.26507(17) 0.33038(17) 0.53303(10) 0.0573(6) Uani 1 1 d .
O6 O 0.54638(16) 0.44031(16) 0.43624(9) 0.0474(5) Uani 1 1 d .
N1 N 0.61438(18) 0.17687(16) 0.31600(10) 0.0332(5) Uani 1 1 d .
N2 N 0.66244(16) 0.37141(16) 0.32013(9) 0.0267(5) Uani 1 1 d .
N3 N 0.48546(17) 0.47307(17) 0.28522(10) 0.0311(5) Uani 1 1 d .
N4 N 0.50947(17) 0.28748(16) 0.19196(10) 0.0286(5) Uani 1 1 d .
N5 N 0.57246(17) 0.24672(18) 0.08743(10) 0.0362(6) Uani 1 1 d .
H5 H 0.624794 0.223785 0.068009 0.043 Uiso 1 1 calc R
N6 N 0.45583(17) 0.30685(16) 0.38275(10) 0.0319(5) Uani 1 1 d .
N7 N 0.40446(18) 0.38336(17) 0.48260(10) 0.0376(6) Uani 1 1 d .
H7 H 0.415294 0.432116 0.512060 0.045 Uiso 1 1 calc R
C1 C 0.5843(3) 0.0780(2) 0.31103(14) 0.0447(8) Uani 1 1 d .
H1 H 0.512443 0.062893 0.297107 0.054 Uiso 1 1 calc R
C2 C 0.6547(3) -0.0019(2) 0.32559(16) 0.0579(9) Uani 1 1 d .
H2 H 0.631153 -0.069678 0.321297 0.070 Uiso 1 1 calc R
C3 C 0.7601(3) 0.0199(3) 0.34649(17) 0.0650(10) Uani 1 1 d .
H3 H 0.809030 -0.033082 0.357129 0.078 Uiso 1 1 calc R
C4 C 0.7937(3) 0.1212(3) 0.35180(15) 0.0528(9) Uani 1 1 d .
H4 H 0.865326 0.137117 0.365858 0.063 Uiso 1 1 calc R
C5 C 0.7188(2) 0.1984(2) 0.33577(12) 0.0340(6) Uani 1 1 d .
C6 C 0.7463(2) 0.3089(2) 0.33824(12) 0.0317(6) Uani 1 1 d .
C7 C 0.8477(2) 0.3496(3) 0.35741(14) 0.0461(7) Uani 1 1 d .
H7A H 0.905936 0.306450 0.369969 0.055 Uiso 1 1 calc R
C8 C 0.8608(2) 0.4535(3) 0.35760(16) 0.0518(8) Uani 1 1 d .
H8 H 0.928602 0.481603 0.370010 0.062 Uiso 1 1 calc R
C9 C 0.7744(2) 0.5172(2) 0.33952(14) 0.0429(7) Uani 1 1 d .
H9 H 0.782891 0.588228 0.339826 0.051 Uiso 1 1 calc R
C10 C 0.6746(2) 0.4736(2) 0.32090(11) 0.0286(6) Uani 1 1 d .
C11 C 0.5731(2) 0.5315(2) 0.30285(12) 0.0309(6) Uani 1 1 d .
C12 C 0.5671(3) 0.6376(2) 0.30693(14) 0.0449(7) Uani 1 1 d .
H12 H 0.628810 0.676716 0.318342 0.054 Uiso 1 1 calc R
C13 C 0.4688(3) 0.6840(2) 0.29385(17) 0.0547(8) Uani 1 1 d .
H13 H 0.463160 0.755173 0.296520 0.066 Uiso 1 1 calc R
C14 C 0.3782(3) 0.6250(3) 0.27674(15) 0.0521(8) Uani 1 1 d .
H14 H 0.310830 0.655271 0.268169 0.063 Uiso 1 1 calc R
C15 C 0.3902(2) 0.5197(2) 0.27266(14) 0.0406(7) Uani 1 1 d .
H15 H 0.329478 0.479553 0.260677 0.049 Uiso 1 1 calc R
C16 C 0.1612(3) 0.3229(4) 0.3620(2) 0.0971(16) Uani 1 1 d .
H16A H 0.207568 0.328736 0.327449 0.146 Uiso 1 1 calc GR
H16B H 0.168886 0.382801 0.390557 0.146 Uiso 1 1 calc GR
H16C H 0.088234 0.317249 0.340802 0.146 Uiso 1 1 calc GR
C17 C 0.1910(3) 0.2288(3) 0.40451(19) 0.0733(13) Uani 1 1 d .
H17A H 0.179413 0.168466 0.375625 0.088 Uiso 1 1 calc R
H17B H 0.143748 0.223604 0.439192 0.088 Uiso 1 1 calc R
C18 C 0.3080(2) 0.2285(2) 0.43953(14) 0.0442(8) Uani 1 1 d .
C19 C 0.3369(4) 0.1302(3) 0.48207(18) 0.0801(14) Uani 1 1 d .
H19A H 0.286331 0.122494 0.514611 0.096 Uiso 1 1 calc R
H19B H 0.328400 0.071213 0.451805 0.096 Uiso 1 1 calc R
C20 C 0.4493(5) 0.1290(4) 0.5204(2) 0.1060(17) Uani 1 1 d .
H20A H 0.500152 0.137047 0.488781 0.159 Uiso 1 1 calc GR
H20B H 0.461764 0.064831 0.544071 0.159 Uiso 1 1 calc GR
H20C H 0.457292 0.184487 0.552685 0.159 Uiso 1 1 calc GR
C21 C 0.3221(2) 0.3184(2) 0.48851(13) 0.0391(7) Uani 1 1 d .
C22 C 0.4732(2) 0.3784(2) 0.43315(12) 0.0331(6) Uani 1 1 d .
C23 C 0.3795(2) 0.2337(2) 0.38350(13) 0.0344(6) Uani 1 1 d .
C24 C 0.4467(3) 0.4819(3) 0.08035(19) 0.0750(12) Uani 1 1 d .
H24A H 0.426746 0.548244 0.061581 0.112 Uiso 1 1 calc GR
H24B H 0.510964 0.459131 0.063798 0.112 Uiso 1 1 calc GR
H24C H 0.459069 0.486361 0.129191 0.112 Uiso 1 1 calc GR
C25 C 0.3574(3) 0.4061(3) 0.05909(17) 0.0650(11) Uani 1 1 d .
H25A H 0.341179 0.407167 0.009784 0.078 Uiso 1 1 calc R
H25B H 0.293802 0.428697 0.077512 0.078 Uiso 1 1 calc R
C26 C 0.3824(2) 0.2929(2) 0.08242(13) 0.0403(7) Uani 1 1 d .
C27 C 0.2861(3) 0.2233(4) 0.06023(18) 0.0762(13) Uani 1 1 d .
H27A H 0.225596 0.247556 0.081387 0.091 Uiso 1 1 calc R
H27B H 0.266897 0.229055 0.011246 0.091 Uiso 1 1 calc R
C28 C 0.3052(4) 0.1117(4) 0.0782(3) 0.1095(17) Uani 1 1 d .
H28A H 0.361428 0.085471 0.054815 0.164 Uiso 1 1 calc GR
H28B H 0.240678 0.073332 0.064833 0.164 Uiso 1 1 calc GR
H28C H 0.325742 0.105236 0.126548 0.164 Uiso 1 1 calc GR
C29 C 0.4770(2) 0.2591(2) 0.04768(13) 0.0415(7) Uani 1 1 d .
C30 C 0.5936(2) 0.26786(19) 0.15722(12) 0.0283(6) Uani 1 1 d .
C31 C 0.4082(2) 0.29485(19) 0.16018(13) 0.0314(6) Uani 1 1 d .
O7W O 0.1360(2) 0.4349(3) 0.1773(2) 0.1158(11) Uani 1 1 d .
H7WA H 0.151126 0.497410 0.170626 0.174 Uiso 1 1 d G
H7WB H 0.193029 0.399126 0.181042 0.174 Uiso 1 1 d G

loop_
_atom_site_aniso_label
_atom_site_aniso_U_11
_atom_site_aniso_U_22
_atom_site_aniso_U_33
_atom_site_aniso_U_23
_atom_site_aniso_U_13
_atom_site_aniso_U_12
Ni1 0.02681(19) 0.03054(19) 0.02412(16) -0.00411(14) 0.00876(13) -0.00203(16)
O1 0.0304(11) 0.0470(12) 0.0351(10) -0.0053(9) 0.0045(9) 0.0080(9)
O2 0.0543(15) 0.132(2) 0.0252(10) -0.0177(12) 0.0027(10) 0.0123(15)
O3 0.0349(11) 0.0602(13) 0.0424(11) -0.0059(10) 0.0165(9) 0.0031(10)
O4 0.0493(13) 0.0526(13) 0.0459(11) -0.0245(10) 0.0179(10) -0.0150(11)
O5 0.0604(14) 0.0721(16) 0.0480(12) -0.0243(11) 0.0383(11) -0.0311(12)
O6 0.0525(13) 0.0519(13) 0.0436(11) -0.0206(10) 0.0275(10) -0.0279(11)
N1 0.0403(14) 0.0324(13) 0.0289(11) 0.0014(10) 0.0117(10) 0.0007(11)
N2 0.0287(12) 0.0317(12) 0.0207(10) -0.0013(9) 0.0063(9) -0.0012(10)
N3 0.0309(13) 0.0345(13) 0.0291(11) -0.0035(9) 0.0084(10) 0.0017(11)
N4 0.0283(12) 0.0338(13) 0.0247(10) -0.0025(9) 0.0079(9) 0.0051(10)
N5 0.0313(13) 0.0529(15) 0.0256(11) -0.0073(10) 0.0083(10) 0.0119(12)
N6 0.0374(13) 0.0316(12) 0.0299(11) -0.0077(10) 0.0157(10) -0.0095(11)
N7 0.0441(14) 0.0421(14) 0.0314(11) -0.0159(10) 0.0223(11) -0.0174(12)
C1 0.058(2) 0.0326(17) 0.0462(17) -0.0017(13) 0.0182(15) -0.0039(16)
C2 0.090(3) 0.0302(18) 0.056(2) -0.0001(15) 0.019(2) 0.0047(19)
C3 0.088(3) 0.044(2) 0.062(2) 0.0048(17) 0.006(2) 0.028(2)
C4 0.054(2) 0.052(2) 0.0503(18) 0.0057(15) -0.0008(16) 0.0218(17)
C5 0.0414(17) 0.0391(16) 0.0222(12) 0.0045(11) 0.0068(12) 0.0082(14)
C6 0.0304(15) 0.0434(16) 0.0217(12) 0.0021(12) 0.0044(11) 0.0037(14)
C7 0.0326(17) 0.059(2) 0.0446(16) 0.0061(15) -0.0013(14) 0.0044(16)
C8 0.0299(17) 0.062(2) 0.061(2) 0.0002(17) -0.0027(15) -0.0106(16)
C9 0.0416(18) 0.0404(17) 0.0474(17) -0.0016(14) 0.0082(14) -0.0124(15)
C10 0.0317(15) 0.0326(15) 0.0234(12) -0.0023(11) 0.0106(11) -0.0053(12)
C11 0.0362(16) 0.0313(15) 0.0267(13) -0.0009(11) 0.0098(12) -0.0009(13)
C12 0.051(2) 0.0329(17) 0.0510(18) 0.0017(14) 0.0086(15) -0.0005(15)
C13 0.065(2) 0.0309(17) 0.068(2) 0.0030(16) 0.0077(18) 0.0070(18)
C14 0.051(2) 0.051(2) 0.0559(19) 0.0021(16) 0.0109(16) 0.0205(17)
C15 0.0352(16) 0.0466(18) 0.0410(15) -0.0040(13) 0.0084(13) 0.0063(14)
C16 0.053(3) 0.126(4) 0.108(3) -0.041(3) -0.007(2) 0.012(3)
C17 0.055(2) 0.104(3) 0.069(2) -0.051(2) 0.039(2) -0.046(2)
C18 0.055(2) 0.0420(17) 0.0411(16) -0.0132(13) 0.0251(15) -0.0233(15)
C19 0.146(4) 0.046(2) 0.058(2) -0.0052(18) 0.049(3) -0.032(2)
C20 0.164(5) 0.074(3) 0.077(3) 0.016(2) 0.001(3) 0.016(3)
C21 0.0467(17) 0.0437(17) 0.0307(14) -0.0068(13) 0.0188(13) -0.0158(15)
C22 0.0380(16) 0.0355(16) 0.0290(13) -0.0047(12) 0.0165(12) -0.0062(13)
C23 0.0387(16) 0.0355(15) 0.0305(14) -0.0050(12) 0.0102(12) -0.0025(14)
C24 0.110(3) 0.046(2) 0.075(2) 0.0167(19) 0.033(2) 0.017(2)
C25 0.063(2) 0.083(3) 0.0509(19) 0.0166(18) 0.0115(18) 0.040(2)
C26 0.0304(15) 0.062(2) 0.0285(13) -0.0051(13) 0.0032(12) 0.0033(14)
C27 0.042(2) 0.128(4) 0.058(2) -0.035(2) 0.0034(17) -0.016(2)
C28 0.103(4) 0.089(4) 0.139(4) -0.040(3) 0.027(3) -0.051(3)
C29 0.0408(18) 0.0529(19) 0.0314(15) -0.0068(13) 0.0071(13) 0.0038(15)
C30 0.0350(16) 0.0252(13) 0.0258(12) -0.0001(11) 0.0077(12) 0.0061(12)
C31 0.0338(15) 0.0296(15) 0.0322(13) -0.0017(11) 0.0099(12) 0.0033(12)
O7W 0.075(2) 0.095(2) 0.179(3) 0.015(3) 0.024(2) 0.0133(19)

loop_
_atom_type_symbol
_atom_type_description
_atom_type_scat_dispersion_real
_atom_type_scat_dispersion_imag
_atom_type_scat_source
C C 0.0033 0.0016 'International Tables Vol C Tables 4.2.6.8 and 6.1.1.4'
H H 0.0000 0.0000 'International Tables Vol C Tables 4.2.6.8 and 6.1.1.4'
N N 0.0061 0.0033 'International Tables Vol C Tables 4.2.6.8 and 6.1.1.4'
Ni Ni 0.3393 1.1124 'International Tables Vol C Tables 4.2.6.8 and 6.1.1.4'
O O 0.0106 0.0060 'International Tables Vol C Tables 4.2.6.8 and 6.1.1.4'

loop_
_exptl_crystal_face_index_h
_exptl_crystal_face_index_k
_exptl_crystal_face_index_l
_exptl_crystal_face_perp_dist
-3 18 -1 0.0997
14 11 -5 0.0860
4 -3 26 0.1521
-13 -12 -1 0.0586
10 15 -2 0.0958
-11 -14 -2 0.0644
10 -12 -16 0.1545
-13 13 -1 0.0831
11 0 19 0.1365
-16 -1 -9 0.0939
15 3 -16 0.1646
18 2 -2 0.0985
-17 -2 -1 0.0865
5 -9 21 0.1547
-5 7 -23 0.2079
12 -13 -2 0.0946
2 -18 -3 0.1049
-11 -11 -13 0.1092

loop_
_geom_angle_atom_site_label_1
_geom_angle_atom_site_label_2
_geom_angle_atom_site_label_3
_geom_angle
N1 Ni1 N3 156.57(9)
N2 Ni1 N1 78.64(8)
N2 Ni1 N3 77.95(8)
N2 Ni1 N4 104.46(8)
N2 Ni1 N6 103.57(8)
N4 Ni1 N1 92.21(8)
N4 Ni1 N3 94.65(8)
N6 Ni1 N1 94.54(8)
N6 Ni1 N3 89.85(8)
N6 Ni1 N4 151.94(9)
C1 N1 Ni1 128.6(2)
C1 N1 C5 118.3(3)
C5 N1 Ni1 113.00(17)
C6 N2 Ni1 119.05(18)
C10 N2 Ni1 119.99(18)
C10 N2 C6 120.9(2)
C11 N3 Ni1 112.76(17)
C15 N3 Ni1 128.36(19)
C15 N3 C11 118.4(2)
C30 N4 Ni1 125.76(17)
C31 N4 Ni1 112.28(15)
C31 N4 C30 122.0(2)
C29 N5 H5 117.1
C29 N5 C30 125.9(2)
C30 N5 H5 117.1
C22 N6 Ni1 125.23(17)
C23 N6 Ni1 112.92(16)
C23 N6 C22 121.1(2)
C21 N7 H7 117.0
C21 N7 C22 126.0(2)
C22 N7 H7 117.0
N1 C1 H1 118.5
N1 C1 C2 122.9(3)
C2 C1 H1 118.5
C1 C2 H2 120.7
C3 C2 C1 118.7(3)
C3 C2 H2 120.7
C2 C3 H3 120.1
C2 C3 C4 119.8(3)
C4 C3 H3 120.1
C3 C4 H4 120.6
C3 C4 C5 118.7(3)
C5 C4 H4 120.6
N1 C5 C4 121.5(3)
N1 C5 C6 115.2(2)
C4 C5 C6 123.3(3)
N2 C6 C5 114.1(2)
N2 C6 C7 120.3(3)
C7 C6 C5 125.6(3)
C6 C7 H7A 120.5
C8 C7 C6 119.1(3)
C8 C7 H7A 120.5
C7 C8 H8 119.8
C7 C8 C9 120.3(3)
C9 C8 H8 119.8
C8 C9 H9 120.6
C8 C9 C10 118.7(3)
C10 C9 H9 120.6
N2 C10 C9 120.6(3)
N2 C10 C11 114.1(2)
C9 C10 C11 125.3(2)
N3 C11 C10 115.1(2)
N3 C11 C12 121.9(3)
C12 C11 C10 122.9(3)
C11 C12 H12 120.6
C13 C12 C11 118.9(3)
C13 C12 H12 120.6
C12 C13 H13 120.1
C12 C13 C14 119.8(3)
C14 C13 H13 120.1
C13 C14 H14 120.9
C13 C14 C15 118.2(3)
C15 C14 H14 120.9
N3 C15 C14 122.8(3)
N3 C15 H15 118.6
C14 C15 H15 118.6
H16A C16 H16B 109.5
H16A C16 H16C 109.5
H16B C16 H16C 109.5
C17 C16 H16A 109.5
C17 C16 H16B 109.5
C17 C16 H16C 109.5
C16 C17 H17A 108.8
C16 C17 H17B 108.8
C16 C17 C18 113.8(3)
H17A C17 H17B 107.7
C18 C17 H17A 108.8
C18 C17 H17B 108.8
C17 C18 C19 112.7(3)
C21 C18 C17 108.0(3)
C21 C18 C19 106.9(2)
C21 C18 C23 113.7(2)
C23 C18 C17 107.2(2)
C23 C18 C19 108.3(3)
C18 C19 H19A 108.6
C18 C19 H19B 108.6
H19A C19 H19B 107.6
C20 C19 C18 114.6(3)
C20 C19 H19A 108.6
C20 C19 H19B 108.6
C19 C20 H20A 109.5
C19 C20 H20B 109.5
C19 C20 H20C 109.5
H20A C20 H20B 109.5
H20A C20 H20C 109.5
H20B C20 H20C 109.5
O5 C21 N7 121.0(2)
O5 C21 C18 122.1(2)
N7 C21 C18 116.8(2)
O6 C22 N6 122.3(2)
O6 C22 N7 118.1(2)
N6 C22 N7 119.6(2)
O4 C23 N6 119.2(2)
O4 C23 C18 118.8(2)
N6 C23 C18 122.0(2)
H24A C24 H24B 109.5
H24A C24 H24C 109.5
H24B C24 H24C 109.5
C25 C24 H24A 109.5
C25 C24 H24B 109.5
C25 C24 H24C 109.5
C24 C25 H25A 108.6
C24 C25 H25B 108.6
C24 C25 C26 114.9(3)
H25A C25 H25B 107.5
C26 C25 H25A 108.6
C26 C25 H25B 108.6
C27 C26 C25 110.7(3)
C27 C26 C31 110.5(2)
C29 C26 C25 106.1(2)
C29 C26 C27 109.8(2)
C29 C26 C31 112.8(2)
C31 C26 C25 106.8(2)
C26 C27 H27A 108.7
C26 C27 H27B 108.7
H27A C27 H27B 107.6
C28 C27 C26 114.0(3)
C28 C27 H27A 108.7
C28 C27 H27B 108.7
C27 C28 H28A 109.5
C27 C28 H28B 109.5
C27 C28 H28C 109.5
H28A C28 H28B 109.5
H28A C28 H28C 109.5
H28B C28 H28C 109.5
O2 C29 N5 121.1(3)
O2 C29 C26 121.4(3)
N5 C29 C26 117.4(2)
O1 C30 N4 123.5(2)
O1 C30 N5 117.9(2)
N4 C30 N5 118.6(2)
O3 C31 N4 119.3(2)
O3 C31 C26 118.7(2)
N4 C31 C26 121.8(2)
H7WA O7W H7WB 109.5

loop_
_geom_bond_atom_site_label_1
_geom_bond_atom_site_label_2
_geom_bond_distance
Ni1 N1 2.125(2)
Ni1 N2 1.975(2)
Ni1 N3 2.157(2)
Ni1 N4 2.0289(19)
Ni1 N6 2.0263(19)
O1 C30 1.220(3)
O2 C29 1.213(3)
O3 C31 1.239(3)
O4 C23 1.234(3)
O5 C21 1.220(3)
O6 C22 1.219(3)
N1 C1 1.341(3)
N1 C5 1.349(3)
N2 C6 1.342(3)
N2 C10 1.337(3)
N3 C11 1.346(3)
N3 C15 1.337(3)
N4 C30 1.363(3)
N4 C31 1.347(3)
N5 H5 0.8600
N5 C29 1.354(3)
N5 C30 1.399(3)
N6 C22 1.360(3)
N6 C23 1.353(3)
N7 H7 0.8600
N7 C21 1.355(3)
N7 C22 1.393(3)
C1 H1 0.9300
C1 C2 1.371(4)
C2 H2 0.9300
C2 C3 1.365(5)
C3 H3 0.9300
C3 C4 1.383(5)
C4 H4 0.9300
C4 C5 1.385(4)
C5 C6 1.478(4)
C6 C7 1.387(4)
C7 H7A 0.9300
C7 C8 1.362(4)
C8 H8 0.9300
C8 C9 1.376(4)
C9 H9 0.9300
C9 C10 1.382(4)
C10 C11 1.484(4)
C11 C12 1.386(4)
C12 H12 0.9300
C12 C13 1.370(4)
C13 H13 0.9300
C13 C14 1.378(4)
C14 H14 0.9300
C14 C15 1.382(4)
C15 H15 0.9300
C16 H16A 0.9600
C16 H16B 0.9600
C16 H16C 0.9600
C16 C17 1.505(6)
C17 H17A 0.9700
C17 H17B 0.9700
C17 C18 1.540(5)
C18 C19 1.548(5)
C18 C21 1.514(4)
C18 C23 1.522(3)
C19 H19A 0.9700
C19 H19B 0.9700
C19 C20 1.513(6)
C20 H20A 0.9600
C20 H20B 0.9600
C20 H20C 0.9600
C24 H24A 0.9600
C24 H24B 0.9600
C24 H24C 0.9600
C24 C25 1.511(5)
C25 H25A 0.9700
C25 H25B 0.9700
C25 C26 1.562(4)
C26 C27 1.530(4)
C26 C29 1.520(4)
C26 C31 1.530(3)
C27 H27A 0.9700
C27 H27B 0.9700
C27 C28 1.506(6)
C28 H28A 0.9600
C28 H28B 0.9600
C28 H28C 0.9600
O7W H7WA 0.8498
O7W H7WB 0.8500

loop_
_geom_hbond_atom_site_label_D
_geom_hbond_atom_site_label_H
_geom_hbond_atom_site_label_A
_geom_hbond_distance_DH
_geom_hbond_distance_HA
_geom_hbond_distance_DA
_geom_hbond_angle_DHA
_geom_hbond_site_symmetry_A
N5 H5 O5 0.86 2.10 2.959(3) 172.5 4_665
N7 H7 O6 0.86 1.98 2.821(3) 167.5 3_666
C7 H7A O2 0.93 2.44 3.062(4) 124.7 4_666
O7W H7WA O4 0.85 2.25 3.063(4) 159.9 2
O7W H7WB O3 0.85 2.12 2.965(4) 177.7 .

loop_
_geom_torsion_atom_site_label_1
_geom_torsion_atom_site_label_2
_geom_torsion_atom_site_label_3
_geom_torsion_atom_site_label_4
_geom_torsion
Ni1 N1 C1 C2 178.6(2)
Ni1 N1 C5 C4 -179.4(2)
Ni1 N1 C5 C6 0.0(3)
Ni1 N2 C6 C5 0.2(3)
Ni1 N2 C6 C7 -179.45(18)
Ni1 N2 C10 C9 179.60(18)
Ni1 N2 C10 C11 1.6(3)
Ni1 N3 C11 C10 3.1(2)
Ni1 N3 C11 C12 -173.88(19)
Ni1 N3 C15 C14 171.6(2)
Ni1 N4 C30 O1 -3.7(4)
Ni1 N4 C30 N5 175.68(17)
Ni1 N4 C31 O3 -3.5(3)
Ni1 N4 C31 C26 172.7(2)
Ni1 N6 C22 O6 -16.1(4)
Ni1 N6 C22 N7 162.68(19)
Ni1 N6 C23 O4 10.4(3)
Ni1 N6 C23 C18 -169.4(2)
N1 C1 C2 C3 0.4(5)
N1 C5 C6 N2 -0.1(3)
N1 C5 C6 C7 179.5(2)
N2 C6 C7 C8 0.0(4)
N2 C10 C11 N3 -3.2(3)
N2 C10 C11 C12 173.8(2)
N3 C11 C12 C13 1.2(4)
C1 N1 C5 C4 -1.0(4)
C1 N1 C5 C6 178.4(2)
C1 C2 C3 C4 -0.7(5)
C2 C3 C4 C5 0.2(5)
C3 C4 C5 N1 0.7(4)
C3 C4 C5 C6 -178.7(3)
C4 C5 C6 N2 179.3(2)
C4 C5 C6 C7 -1.1(4)
C5 N1 C1 C2 0.4(4)
C5 C6 C7 C8 -179.6(3)
C6 N2 C10 C9 0.9(3)
C6 N2 C10 C11 -177.06(19)
C6 C7 C8 C9 0.5(4)
C7 C8 C9 C10 -0.4(4)
C8 C9 C10 N2 -0.3(4)
C8 C9 C10 C11 177.4(2)
C9 C10 C11 N3 179.0(2)
C9 C10 C11 C12 -4.1(4)
C10 N2 C6 C5 178.94(19)
C10 N2 C6 C7 -0.7(3)
C10 C11 C12 C13 -175.5(2)
C11 N3 C15 C14 0.3(4)
C11 C12 C13 C14 -0.3(4)
C12 C13 C14 C15 -0.7(5)
C13 C14 C15 N3 0.7(4)
C15 N3 C11 C10 175.7(2)
C15 N3 C11 C12 -1.3(3)
C16 C17 C18 C19 -179.2(3)
C16 C17 C18 C21 62.9(3)
C16 C17 C18 C23 -60.0(4)
C17 C18 C19 C20 -176.9(3)
C17 C18 C21 O5 55.2(4)
C17 C18 C21 N7 -127.5(3)
C17 C18 C23 O4 -54.0(4)
C17 C18 C23 N6 125.8(3)
C19 C18 C21 O5 -66.4(4)
C19 C18 C21 N7 110.9(3)
C19 C18 C23 O4 67.9(4)
C19 C18 C23 N6 -112.3(3)
C21 N7 C22 O6 -177.1(3)
C21 N7 C22 N6 4.0(4)
C21 C18 C19 C20 -58.4(4)
C21 C18 C23 O4 -173.3(3)
C21 C18 C23 N6 6.4(4)
C22 N6 C23 O4 -179.1(3)
C22 N6 C23 C18 1.2(4)
C22 N7 C21 O5 -178.6(3)
C22 N7 C21 C18 4.0(4)
C23 N6 C22 O6 174.6(3)
C23 N6 C22 N7 -6.7(4)
C23 C18 C19 C20 64.6(4)
C23 C18 C21 O5 174.1(3)
C23 C18 C21 N7 -8.6(4)
C24 C25 C26 C27 178.3(3)
C24 C25 C26 C29 -62.6(3)
C24 C25 C26 C31 58.0(3)
C25 C26 C27 C28 177.6(3)
C25 C26 C29 O2 -67.8(4)
C25 C26 C29 N5 109.4(3)
C25 C26 C31 O3 72.6(3)
C25 C26 C31 N4 -103.7(3)
C27 C26 C29 O2 51.9(4)
C27 C26 C29 N5 -130.9(3)
C27 C26 C31 O3 -47.9(4)
C27 C26 C31 N4 135.8(3)
C29 N5 C30 O1 -169.7(3)
C29 N5 C30 N4 10.9(4)
C29 C26 C27 C28 60.7(4)
C29 C26 C31 O3 -171.3(3)
C29 C26 C31 N4 12.5(4)
C30 N4 C31 O3 177.2(2)
C30 N4 C31 C26 -6.5(4)
C30 N5 C29 O2 173.3(3)
C30 N5 C29 C26 -3.9(4)
C31 N4 C30 O1 175.4(2)
C31 N4 C30 N5 -5.2(4)
C31 C26 C27 C28 -64.3(4)
C31 C26 C29 O2 175.7(3)
C31 C26 C29 N5 -7.2(4)

loop_
_exptl_oxdiff_crystal_face_indexfrac_h
_exptl_oxdiff_crystal_face_indexfrac_k
_exptl_oxdiff_crystal_face_indexfrac_l
_exptl_oxdiff_crystal_face_x
_exptl_oxdiff_crystal_face_y
_exptl_oxdiff_crystal_face_z
-3.0033 17.9872 -0.9876 0.2472 0.9528 0.1577
13.9882 10.9910 -5.0038 -0.7124 0.6833 -0.1050
3.9980 -2.9959 25.9784 0.0301 -0.1105 -1.0029
-12.9884 -11.9909 -0.9938 0.5963 -0.7365 0.2882
9.9895 14.9886 -2.0002 -0.4532 0.8760 -0.1075
-10.9891 -13.9896 -1.9959 0.4716 -0.8324 0.2720
9.9974 -11.9932 -16.0048 -0.7424 -0.5982 0.2956
-12.9956 12.9912 -0.9812 0.7372 0.6159 0.3657
10.9929 0.0010 18.9781 -0.3842 0.0915 -0.9066
-15.9896 -0.9993 -8.9805 0.7355 -0.1692 0.6675
14.9900 2.9958 -16.0017 -0.9169 0.2465 0.2304
17.9882 1.9975 -2.0138 -0.9411 0.2259 -0.3266
-16.9888 -1.9978 -0.9852 0.8599 -0.2222 0.4086
4.9992 -8.9921 20.9777 -0.1044 -0.4333 -0.8699
-4.9986 6.9933 -22.9774 0.0736 0.3232 0.9333
11.9963 -12.9914 -2.0160 -0.7147 -0.6254 -0.2390
2.0040 -17.9874 -3.0089 -0.2345 -0.9633 0.0038
-10.9898 -10.9927 -12.9874 0.3809 -0.6808 0.6639
